data_2206898
loop_
_publ_author_name
'John Fawcett'
'Jonathan M Percy'
'St\'ephane Pintat'
'Clive A Smith'
'Emi Uneyama'

_publ_section_title
;(1<i>R</i>*,3<i>S</i>*,8<i>S</i>*)-2,2-Difluoro-3,8-dihydroxy-5,5-dimethylcyclooct-4(<i>Z</i>)-en-1-yl
 <i>N</i>,<i>N</i>-diethylcarbamate
;
_journal_coeditor_code CF6443
_journal_issue 10
_journal_name_full 'Acta Crystallographica Section E'
_journal_page_first o3322
_journal_page_last o3323
_journal_paper_doi 10.1107/S1600536805024840
_journal_volume 61
_journal_year 2005
_chemical_formula_iupac 'C15 H25 F2 N O4'
_chemical_formula_moiety 'C15 H25 F2 N O4'
_chemical_formula_sum 'C15 H25 F2 N O4'
_chemical_formula_weight 321.36
_chemical_name_systematic
;
(1R*,3S*,8S*)-2,2-Difluoro-3,8-dihydroxy-5,5-dimethylcyclooct-4(Z)-en-1-yl
N,N-diethylcarbamate
;
_space_group_IT_number 14
_symmetry_cell_setting monoclinic
_symmetry_space_group_name_Hall '-P 2ybc'
_symmetry_space_group_name_H-M 'P 1 21/c 1'
_atom_sites_solution_hydrogens geom
_atom_sites_solution_primary direct
_atom_sites_solution_secondary difmap
_audit_creation_method SHELXL-97
_cell_angle_alpha 90.00
_cell_angle_beta 97.346(12)
_cell_angle_gamma 90.00
_cell_formula_units_Z 4
_cell_length_a 20.062(14)
_cell_length_b 6.433(4)
_cell_length_c 12.424(9)
_cell_measurement_reflns_used 3558
_cell_measurement_temperature 150(2)
_cell_measurement_theta_max 28.12
_cell_measurement_theta_min 3.07
_cell_volume 1590.3(19)
_computing_cell_refinement 'SAINT (Bruker, 1999)'
_computing_data_collection 'SMART (Bruker, 1997)'
_computing_data_reduction SAINT
_computing_molecular_graphics 'SHELXTL (Sheldrick, 2000)'
_computing_publication_material SHELXTL
_computing_structure_refinement 'SHELXL97 (Sheldrick, 1997)'
_computing_structure_solution 'SHELXS97 (Sheldrick, 1997)'
_diffrn_ambient_temperature 150(2)
_diffrn_measured_fraction_theta_full 0.999
_diffrn_measured_fraction_theta_max 0.999
_diffrn_measurement_device_type 'Bruker APEX CCD area-detector'
_diffrn_measurement_method '\f and \w'
_diffrn_radiation_monochromator graphite
_diffrn_radiation_source 'fine-focus sealed tube'
_diffrn_radiation_type MoK\a
_diffrn_radiation_wavelength 0.71073
_diffrn_reflns_av_R_equivalents 0.0675
_diffrn_reflns_av_sigmaI/netI 0.0459
_diffrn_reflns_limit_h_max 23
_diffrn_reflns_limit_h_min -23
_diffrn_reflns_limit_k_max 7
_diffrn_reflns_limit_k_min -7
_diffrn_reflns_limit_l_max 14
_diffrn_reflns_limit_l_min -14
_diffrn_reflns_number 10968
_diffrn_reflns_theta_full 25.00
_diffrn_reflns_theta_max 25.00
_diffrn_reflns_theta_min 2.05
_diffrn_standards_number 0
_exptl_absorpt_coefficient_mu 0.111
_exptl_absorpt_correction_type none
_exptl_crystal_colour colourless
_exptl_crystal_density_diffrn 1.342
_exptl_crystal_density_method 'not measured'
_exptl_crystal_description block
_exptl_crystal_F_000 688
_exptl_crystal_size_max 0.28
_exptl_crystal_size_mid 0.22
_exptl_crystal_size_min 0.15
_refine_diff_density_max 0.221
_refine_diff_density_min -0.208
_refine_ls_extinction_method none
_refine_ls_goodness_of_fit_ref 1.045
_refine_ls_hydrogen_treatment constr
_refine_ls_matrix_type full
_refine_ls_number_parameters 205
_refine_ls_number_reflns 2805
_refine_ls_number_restraints 0
_refine_ls_restrained_S_all 1.045
_refine_ls_R_factor_all 0.0457
_refine_ls_R_factor_gt 0.0386
_refine_ls_shift/su_max 0.003
_refine_ls_shift/su_mean 0.001
_refine_ls_structure_factor_coef Fsqd
_refine_ls_weighting_details 'calc w = 1/[\s^2^(Fo^2^)+(0.045P)^2^+0.1172P] where P = (Fo^2^+2Fc^2^)/3'
_refine_ls_weighting_scheme calc
_refine_ls_wR_factor_gt 0.0916
_refine_ls_wR_factor_ref 0.0953
_reflns_number_gt 2413
_reflns_number_total 2805
_reflns_threshold_expression I>2\s(I)
_cod_data_source_file cf6443.cif
_cod_data_source_block 2
_cod_depositor_comments
;
The following automatic conversions were performed:
'_symmetry_cell_setting' value 'Monoclinic' changed to 'monoclinic'
according to '/home/saulius/struct/CIF-dictionaries/cif_core.dic'
dictionary named 'cif_core.dic' version 2.4.1 from 2010-06-29.

Automatic conversion script
Id: cif_fix_enum 1527 2010-12-29 10:47:43Z saulius 

The following automatic conversions were performed:

'_symmetry_cell_setting' value 'Monoclinic' changed to 'monoclinic'
according to /home/saulius/struct/CIF-dictionaries/cif_core.dic
dictionary named 'cif_core.dic' version 2.4.1 from 2010-06-29.

Automatic conversion script
Id: cif_fix_values 1715 2011-07-08 13:25:40Z adriana 
;
_cod_original_cell_volume 1590.4(19)
_cod_original_sg_symbol_H-M 'P 21/c'
_cod_database_code 2206898
_cod_database_fobs_code 2206898

loop_
_symmetry_equiv_pos_as_xyz
'x, y, z'
'-x, y+1/2, -z+1/2'
'-x, -y, -z'
'x, -y-1/2, z-1/2'

loop_
_atom_site_label
_atom_site_fract_x
_atom_site_fract_y
_atom_site_fract_z
_atom_site_U_iso_or_equiv
_atom_site_adp_type
_atom_site_calc_flag
_atom_site_refinement_flags
_atom_site_occupancy
_atom_site_type_symbol
F1 0.17709(4) 0.50429(15) 0.94617(7) 0.0317(3) Uani d . 1 F
F2 0.23221(4) 0.25700(13) 0.87715(7) 0.0289(2) Uani d . 1 F
N1 0.11443(6) 0.73451(19) 0.64634(10) 0.0253(3) Uani d . 1 N
O1 0.25363(6) 0.30397(16) 1.10013(8) 0.0279(3) Uani d . 1 O
H1 0.2329 0.3768 1.1410 0.042 Uiso calc R 1 H
O2 0.30629(6) 0.58984(17) 0.66659(8) 0.0274(3) Uani d . 1 O
H2 0.2857 0.4869 0.6370 0.041 Uiso calc R 1 H
O3 0.19811(5) 0.58723(15) 0.75457(8) 0.0234(3) Uani d . 1 O
O4 0.19503(5) 0.93651(16) 0.73795(8) 0.0269(3) Uani d . 1 O
C1 0.28505(8) 0.4356(2) 1.02965(12) 0.0228(4) Uani d . 1 C
H1A 0.2908 0.5774 1.0625 0.027 Uiso calc R 1 H
C2 0.23950(7) 0.4496(2) 0.92154(12) 0.0220(3) Uani d . 1 C
C3 0.25589(7) 0.6030(2) 0.83486(11) 0.0205(3) Uani d . 1 C
H3 0.2589 0.7468 0.8657 0.025 Uiso calc R 1 H
C4 0.31992(8) 0.5554(2) 0.78015(12) 0.0226(3) Uani d . 1 C
H4 0.3315 0.4054 0.7923 0.027 Uiso calc R 1 H
C5 0.38220(7) 0.6860(2) 0.82212(12) 0.0247(4) Uani d . 1 C
C6 0.39729(8) 0.6690(3) 0.94646(12) 0.0272(4) Uani d . 1 C
H6A 0.4400 0.7420 0.9708 0.033 Uiso calc R 1 H
H6B 0.3612 0.7399 0.9797 0.033 Uiso calc R 1 H
C7 0.40263(8) 0.4506(3) 0.98573(13) 0.0295(4) Uani d . 1 C
H7 0.4447 0.3823 0.9870 0.035 Uiso calc R 1 H
C8 0.35268(8) 0.3461(3) 1.01882(12) 0.0269(4) Uani d . 1 C
H8 0.3601 0.2038 1.0371 0.032 Uiso calc R 1 H
C9 0.17114(8) 0.7665(2) 0.71366(12) 0.0213(3) Uani d . 1 C
C10 0.09080(8) 0.5314(2) 0.60752(13) 0.0302(4) Uani d . 1 C
H10C 0.0413 0.5259 0.6044 0.036 Uiso calc R 1 H
H10D 0.1101 0.4239 0.6594 0.036 Uiso calc R 1 H
C11 0.10994(10) 0.4840(3) 0.49671(15) 0.0404(5) Uani d . 1 C
H11D 0.0923 0.5928 0.4457 0.061 Uiso calc R 1 H
H11E 0.0910 0.3494 0.4718 0.061 Uiso calc R 1 H
H11F 0.1590 0.4789 0.5006 0.061 Uiso calc R 1 H
C5" 0.37228(8) 0.9155(2) 0.79324(13) 0.0313(4) Uani d . 1 C
H5"1 0.4109 0.9954 0.8274 0.047 Uiso calc R 1 H
H5"2 0.3312 0.9661 0.8194 0.047 Uiso calc R 1 H
H5"3 0.3684 0.9323 0.7143 0.047 Uiso calc R 1 H
C5' 0.44161(8) 0.6016(3) 0.77064(14) 0.0362(4) Uani d . 1 C
H5'1 0.4334 0.6213 0.6918 0.054 Uiso calc R 1 H
H5'2 0.4471 0.4531 0.7870 0.054 Uiso calc R 1 H
H5'3 0.4826 0.6760 0.8000 0.054 Uiso calc R 1 H
C10' 0.07636(8) 0.9164(3) 0.60459(13) 0.0293(4) Uani d . 1 C
H10A 0.0514 0.8827 0.5328 0.035 Uiso calc R 1 H
H10B 0.1080 1.0308 0.5945 0.035 Uiso calc R 1 H
C11' 0.02753(9) 0.9882(3) 0.67924(15) 0.0388(4) Uani d . 1 C
H11A -0.0045 0.8765 0.6883 0.058 Uiso calc R 1 H
H11B 0.0032 1.1105 0.6480 0.058 Uiso calc R 1 H
H11C 0.0521 1.0243 0.7501 0.058 Uiso calc R 1 H

loop_
_atom_site_aniso_label
_atom_site_aniso_U_11
_atom_site_aniso_U_22
_atom_site_aniso_U_33
_atom_site_aniso_U_12
_atom_site_aniso_U_13
_atom_site_aniso_U_23
F1 0.0218(5) 0.0425(6) 0.0322(5) 0.0031(4) 0.0085(4) 0.0033(4)
F2 0.0379(6) 0.0228(5) 0.0260(5) -0.0057(4) 0.0036(4) -0.0032(4)
N1 0.0254(7) 0.0247(7) 0.0240(7) 0.0031(5) -0.0035(6) 0.0010(5)
O1 0.0360(7) 0.0256(6) 0.0239(6) 0.0017(5) 0.0103(5) 0.0029(5)
O2 0.0351(7) 0.0288(6) 0.0183(6) -0.0051(5) 0.0033(5) -0.0025(5)
O3 0.0223(6) 0.0212(6) 0.0245(6) -0.0004(4) -0.0047(4) -0.0001(4)
O4 0.0336(6) 0.0208(6) 0.0256(6) -0.0015(5) 0.0014(5) -0.0010(5)
C1 0.0275(9) 0.0207(8) 0.0206(8) -0.0006(6) 0.0048(6) 0.0007(6)
C2 0.0207(8) 0.0200(8) 0.0261(8) -0.0004(6) 0.0059(6) -0.0043(6)
C3 0.0194(8) 0.0209(8) 0.0198(8) 0.0015(6) -0.0026(6) -0.0022(6)
C4 0.0272(9) 0.0217(8) 0.0187(8) -0.0001(6) 0.0030(6) 0.0000(6)
C5 0.0229(8) 0.0267(9) 0.0246(8) -0.0010(7) 0.0029(6) -0.0002(7)
C6 0.0201(8) 0.0337(9) 0.0267(9) -0.0033(7) -0.0011(7) 0.0005(7)
C7 0.0231(9) 0.0373(10) 0.0268(9) 0.0054(7) -0.0010(7) 0.0035(7)
C8 0.0301(9) 0.0272(9) 0.0224(8) 0.0062(7) 0.0000(7) 0.0036(7)
C9 0.0249(8) 0.0229(9) 0.0170(7) 0.0022(6) 0.0058(6) 0.0006(6)
C10 0.0259(9) 0.0295(9) 0.0329(9) -0.0039(7) -0.0049(7) 0.0017(7)
C11 0.0435(11) 0.0362(10) 0.0392(11) 0.0071(9) -0.0028(9) -0.0101(8)
C5" 0.0304(9) 0.0305(9) 0.0316(9) -0.0067(7) -0.0004(7) 0.0028(7)
C5' 0.0285(9) 0.0458(11) 0.0357(10) -0.0012(8) 0.0098(8) 0.0024(8)
C10' 0.0305(9) 0.0324(9) 0.0242(9) 0.0080(7) 0.0008(7) 0.0038(7)
C11' 0.0407(11) 0.0425(11) 0.0342(10) 0.0126(9) 0.0087(8) 0.0031(8)

loop_
_atom_type_symbol
_atom_type_description
_atom_type_scat_dispersion_real
_atom_type_scat_dispersion_imag
_atom_type_scat_source
C C 0.0033 0.0016 'International Tables Vol C Tables 4.2.6.8 and 6.1.1.4'
H H 0.0000 0.0000 'International Tables Vol C Tables 4.2.6.8 and 6.1.1.4'
N N 0.0061 0.0033 'International Tables Vol C Tables 4.2.6.8 and 6.1.1.4'
O O 0.0106 0.0060 'International Tables Vol C Tables 4.2.6.8 and 6.1.1.4'
F F 0.0171 0.0103 'International Tables Vol C Tables 4.2.6.8 and 6.1.1.4'

loop_
_geom_angle_atom_site_label_1
_geom_angle_atom_site_label_2
_geom_angle_atom_site_label_3
_geom_angle
C9 N1 C10 124.15(13)
C9 N1 C10' 117.66(13)
C10 N1 C10' 118.09(13)
C1 O1 H1 109.5
C4 O2 H2 109.5
C9 O3 C3 116.91(12)
O1 C1 C8 107.74(13)
O1 C1 C2 108.30(13)
C8 C1 C2 113.03(13)
O1 C1 H1A 109.2
C8 C1 H1A 109.2
C2 C1 H1A 109.2
F2 C2 F1 105.72(12)
F2 C2 C3 108.99(12)
F1 C2 C3 106.05(12)
F2 C2 C1 108.96(12)
F1 C2 C1 106.22(12)
C3 C2 C1 119.96(13)
O3 C3 C2 102.53(12)
O3 C3 C4 108.72(12)
C2 C3 C4 116.38(12)
O3 C3 H3 109.6
C2 C3 H3 109.6
C4 C3 H3 109.6
O2 C4 C5 107.23(12)
O2 C4 C3 109.75(12)
C5 C4 C3 115.04(12)
O2 C4 H4 108.2
C5 C4 H4 108.2
C3 C4 H4 108.2
C5' C5 C5" 109.39(13)
C5' C5 C6 109.39(13)
C5" C5 C6 107.91(13)
C5' C5 C4 107.92(14)
C5" C5 C4 111.86(13)
C6 C5 C4 110.35(12)
C7 C6 C5 113.14(13)
C7 C6 H6A 109.0
C5 C6 H6A 109.0
C7 C6 H6B 109.0
C5 C6 H6B 109.0
H6A C6 H6B 107.8
C8 C7 C6 124.04(15)
C8 C7 H7 118.0
C6 C7 H7 118.0
C7 C8 C1 124.56(15)
C7 C8 H8 117.7
C1 C8 H8 117.7
O4 C9 N1 124.71(14)
O4 C9 O3 123.38(14)
N1 C9 O3 111.89(13)
N1 C10 C11 112.04(14)
N1 C10 H10C 109.2
C11 C10 H10C 109.2
N1 C10 H10D 109.2
C11 C10 H10D 109.2
H10C C10 H10D 107.9
C10 C11 H11D 109.5
C10 C11 H11E 109.5
H11D C11 H11E 109.5
C10 C11 H11F 109.5
H11D C11 H11F 109.5
H11E C11 H11F 109.5
C5 C5" H5"1 109.5
C5 C5" H5"2 109.5
H5"1 C5" H5"2 109.5
C5 C5" H5"3 109.5
H5"1 C5" H5"3 109.5
H5"2 C5" H5"3 109.5
C5 C5' H5'1 109.5
C5 C5' H5'2 109.5
H5'1 C5' H5'2 109.5
C5 C5' H5'3 109.5
H5'1 C5' H5'3 109.5
H5'2 C5' H5'3 109.5
N1 C10' C11' 112.35(14)
N1 C10' H10A 109.1
C11' C10' H10A 109.1
N1 C10' H10B 109.1
C11' C10' H10B 109.1
H10A C10' H10B 107.9
C10' C11' H11A 109.5
C10' C11' H11B 109.5
H11A C11' H11B 109.5
C10' C11' H11C 109.5
H11A C11' H11C 109.5
H11B C11' H11C 109.5

loop_
_geom_bond_atom_site_label_1
_geom_bond_atom_site_label_2
_geom_bond_distance
F1 C2 1.3722(18)
F2 C2 1.3564(18)
N1 C9 1.339(2)
N1 C10 1.451(2)
N1 C10' 1.456(2)
O1 C1 1.4220(18)
O1 H1 0.840
O2 C4 1.420(2)
O2 H2 0.840
O3 C9 1.3458(19)
O3 C3 1.4329(18)
O4 C9 1.2167(19)
C1 C8 1.496(2)
C1 C2 1.528(2)
C1 H1A 1.000
C2 C3 1.527(2)
C3 C4 1.559(2)
C3 H3 1.000
C4 C5 1.540(2)
C4 H4 1.000
C5 C5' 1.523(2)
C5 C5" 1.526(2)
C5 C6 1.540(2)
C6 C7 1.487(2)
C6 H6A 0.990
C6 H6B 0.990
C7 C8 1.316(2)
C7 H7 0.950
C8 H8 0.950
C10 C11 1.507(3)
C10 H10C 0.990
C10 H10D 0.990
C11 H11D 0.980
C11 H11E 0.980
C11 H11F 0.980
C5" H5"1 0.980
C5" H5"2 0.980
C5" H5"3 0.980
C5' H5'1 0.980
C5' H5'2 0.980
C5' H5'3 0.980
C10' C11' 1.505(2)
C10' H10A 0.990
C10' H10B 0.990
C11' H11A 0.980
C11' H11B 0.980
C11' H11C 0.980

loop_
_geom_hbond_atom_site_label_D
_geom_hbond_atom_site_label_H
_geom_hbond_atom_site_label_A
_geom_hbond_site_symmetry_A
_geom_hbond_distance_DH
_geom_hbond_distance_HA
_geom_hbond_distance_DA
_geom_hbond_angle_DHA
O1 H1 O4 4_576 0.84 1.92 2.7598(19) 173
O2 H2 O1 4_565 0.84 2.01 2.827(2) 163

loop_
_geom_torsion_atom_site_label_1
_geom_torsion_atom_site_label_2
_geom_torsion_atom_site_label_3
_geom_torsion_atom_site_label_4
_geom_torsion
O1 C1 C2 F2 -61.47(15)
C8 C1 C2 F2 57.83(16)
O1 C1 C2 F1 52.00(15)
C8 C1 C2 F1 171.30(12)
O1 C1 C2 C3 172.00(12)
C8 C1 C2 C3 -68.70(18)
C9 O3 C3 C2 134.44(12)
C9 O3 C3 C4 -101.78(14)
F2 C2 C3 O3 60.55(14)
F1 C2 C3 O3 -52.85(14)
C1 C2 C3 O3 -172.94(12)
F2 C2 C3 C4 -57.97(16)
F1 C2 C3 C4 -171.36(11)
C1 C2 C3 C4 68.55(18)
O3 C3 C4 O2 22.24(16)
C2 C3 C4 O2 137.32(13)
O3 C3 C4 C5 143.24(12)
C2 C3 C4 C5 -101.68(16)
O2 C4 C5 C5' -64.51(16)
C3 C4 C5 C5' 173.12(13)
O2 C4 C5 C5" 55.86(16)
C3 C4 C5 C5" -66.51(17)
O2 C4 C5 C6 176.01(12)
C3 C4 C5 C6 53.64(17)
C5' C5 C6 C7 -65.68(17)
C5" C5 C6 C7 175.41(13)
C4 C5 C6 C7 52.91(17)
C5 C6 C7 C8 -95.27(19)
C6 C7 C8 C1 -4.8(3)
O1 C1 C8 C7 -160.47(15)
C2 C1 C8 C7 79.9(2)
C10 N1 C9 O4 172.08(14)
C10' N1 C9 O4 -4.1(2)
C10 N1 C9 O3 -9.8(2)
C10' N1 C9 O3 174.05(12)
C3 O3 C9 O4 3.3(2)
C3 O3 C9 N1 -174.85(12)
C9 N1 C10 C11 -97.16(18)
C10' N1 C10 C11 78.99(18)
C9 N1 C10' C11' -87.16(18)
C10 N1 C10' C11' 96.43(18)
